data_4066574
loop_
_publ_author_name
'Alvarez, M. Angeles'
'Amor, Inmaculada'
'Garc\'ia, M. Esther'
'Garc\'ia-Viv\'o, Daniel'
'Ruiz, Miguel A.'
'Su\'arez, Jaime'

_publ_section_title
;
 Structure, Bonding, and Reactivity of Binuclear Complexes Having
 Asymmetric Trigonal Phosphinidene Bridges: Addition of 16-Electron Metal
 Carbonyl Fragments to the Dimolybdenum Compounds
 [Mo2Cp(\m-\k1:\k1,\h5-PC5H4)(CO)2L] and [Mo2Cp2(\m-PH)(CO)2L] (L =
 \h6-1,3,5-C6H3tBu3)&#x00A7;
;
_journal_issue 19
_journal_name_full Organometallics
_journal_page_first 4384
_journal_paper_doi 10.1021/om100529a
_journal_volume 29
_journal_year 2010
_chemical_compound_source 'synthesis as described'
_chemical_formula_moiety 'C34 H41 Fe1 Mo2 O6 P1'
_chemical_formula_sum 'C34 H41 Fe Mo2 O6 P'
_chemical_formula_weight 824.37
_chemical_name_systematic
;
 ?
;
_space_group_IT_number 2
_symmetry_cell_setting triclinic
_symmetry_Int_Tables_number 2
_symmetry_space_group_name_Hall '-P 1'
_symmetry_space_group_name_H-M 'P -1'
_atom_sites_solution_hydrogens geom
_atom_sites_solution_primary direct
_atom_sites_solution_secondary difmap
_audit_conform_dict_location ftp://ftp.iucr.org/pub/cif_core.dic
_audit_conform_dict_name cif_core.dic
_audit_conform_dict_version 2.4
_audit_creation_method 'WinGX routine CIF_UPDATE'
_cell_angle_alpha 98.973(2)
_cell_angle_beta 98.225(2)
_cell_angle_gamma 108.721(2)
_cell_formula_units_Z 2
_cell_length_a 10.5640(4)
_cell_length_b 12.8368(5)
_cell_length_c 14.7378(6)
_cell_measurement_reflns_used 1977
_cell_measurement_temperature 100(2)
_cell_measurement_theta_max 26.29
_cell_measurement_theta_min 2.58
_cell_measurement_wavelength 0.71073
_cell_volume 1829.39(13)
_computing_cell_refinement 'BRUKER APEX'
_computing_data_collection 'BRUKER APEX'
_computing_molecular_graphics 'Ortep-3 for Windows (Farrugia, 1997)'
_computing_publication_material 'WinGX publication routines (Farrugia, 1999)'
_computing_structure_refinement 'SHELXL-97 (Sheldrick, 1997)'
_computing_structure_solution 'SHELXL-97 (Sheldrick, 1997)'
_diffrn_ambient_temperature 100.0(1)
_diffrn_measured_fraction_theta_full 0.993
_diffrn_measured_fraction_theta_max 0.993
_diffrn_measurement_device 'four-circle diffractometer'
_diffrn_measurement_device_type 'BRUKER APPEX-II CCD'
_diffrn_measurement_method 'omega/phi scans'
_diffrn_radiation_monochromator graphite
_diffrn_radiation_probe x-ray
_diffrn_radiation_source 'fine-focus sealed tube'
_diffrn_radiation_type MoK\a
_diffrn_radiation_wavelength 0.71073
_diffrn_reflns_av_unetI/netI 0.0331
_diffrn_reflns_limit_h_max 12
_diffrn_reflns_limit_h_min -13
_diffrn_reflns_limit_k_max 15
_diffrn_reflns_limit_k_min -16
_diffrn_reflns_limit_l_max 18
_diffrn_reflns_limit_l_min 0
_diffrn_reflns_number 27518
_diffrn_reflns_theta_full 26.39
_diffrn_reflns_theta_max 26.39
_diffrn_reflns_theta_min 1.43
_exptl_absorpt_coefficient_mu 1.149
_exptl_absorpt_correction_T_max 0.9023
_exptl_absorpt_correction_T_min 0.7908
_exptl_absorpt_correction_type multi-scan
_exptl_absorpt_process_details 'BRUKER Sadabs'
_exptl_crystal_colour orange
_exptl_crystal_density_diffrn 1.497
_exptl_crystal_density_method 'not measured'
_exptl_crystal_description plate
_exptl_crystal_F_000 836
_exptl_crystal_size_max 0.2
_exptl_crystal_size_mid 0.18
_exptl_crystal_size_min 0.04
_platon_squeeze_details
;
;
_refine_diff_density_max 0.389
_refine_diff_density_min -0.518
_refine_diff_density_rms 0.076
_refine_ls_extinction_method none
_refine_ls_goodness_of_fit_ref 1.044
_refine_ls_hydrogen_treatment mixed
_refine_ls_matrix_type full
_refine_ls_number_parameters 410
_refine_ls_number_reflns 7442
_refine_ls_number_restraints 0
_refine_ls_restrained_S_all 1.044
_refine_ls_R_factor_all 0.0344
_refine_ls_R_factor_gt 0.0259
_refine_ls_shift/su_max 0.001
_refine_ls_shift/su_mean 0
_refine_ls_structure_factor_coef Fsqd
_refine_ls_weighting_details 'calc w=1/[\s^2^(Fo^2^)+(0.0209P)^2^+1.1031P] where P=(Fo^2^+2Fc^2^)/3'
_refine_ls_weighting_scheme calc
_refine_ls_wR_factor_gt 0.0538
_refine_ls_wR_factor_ref 0.056
_reflns_number_gt 6322
_reflns_number_total 7442
_reflns_threshold_expression >2\s(I)
_cod_data_source_file om100529a_si_002.cif
_cod_data_source_block compound5
_cod_depositor_comments
;
The following automatic conversions were performed:
'_diffrn_radiation_monochromador' tag replaced with
'_diffrn_radiation_monochromator'.

Automatic conversion script
Id: cif_correct_tags 1440 2010-10-19 06:21:57Z saulius 
;
_cod_original_cell_volume 1829.39(12)
_cod_database_code 4066574

loop_
_symmetry_equiv_pos_as_xyz
'x, y, z'
'-x, -y, -z'

loop_
_atom_site_label
_atom_site_type_symbol
_atom_site_fract_x
_atom_site_fract_y
_atom_site_fract_z
_atom_site_U_iso_or_equiv
_atom_site_adp_type
_atom_site_occupancy
_atom_site_symmetry_multiplicity
_atom_site_calc_flag
_atom_site_refinement_flags
Mo2 Mo 0.181322(18) 0.377836(15) 0.302689(12) 0.01065(5) Uani 1 1 d .
Mo1 Mo 0.36946(2) 0.770942(15) 0.318600(13) 0.01468(6) Uani 1 1 d .
Fe1 Fe 0.46803(3) 0.63707(3) 0.18607(2) 0.01502(8) Uani 1 1 d .
P1 P 0.27415(6) 0.56689(5) 0.24941(4) 0.01287(12) Uani 1 1 d .
O1 O 0.65059(17) 0.86613(13) 0.45805(11) 0.0243(4) Uani 1 1 d .
O2 O 0.30354(18) 0.69869(15) 0.50254(12) 0.0288(4) Uani 1 1 d .
O3 O 0.67162(16) 0.65927(14) 0.35326(11) 0.0218(4) Uani 1 1 d .
O4 O 0.50217(18) 0.43442(14) 0.08639(11) 0.0271(4) Uani 1 1 d .
O5 O 0.2681(2) 0.65256(15) 0.03197(12) 0.0329(4) Uani 1 1 d .
O6 O 0.6922(2) 0.81726(17) 0.14636(14) 0.0529(6) Uani 1 1 d .
C1 C 0.5480(2) 0.82665(18) 0.40276(16) 0.0183(5) Uani 1 1 d .
C2 C 0.3278(2) 0.72253(19) 0.43233(17) 0.0205(5) Uani 1 1 d .
C3 C 0.5839(2) 0.65139(18) 0.29327(16) 0.0175(5) Uani 1 1 d .
C4 C 0.4864(2) 0.5126(2) 0.12533(16) 0.0192(5) Uani 1 1 d .
C5 C 0.3453(3) 0.64718(19) 0.09313(17) 0.0231(5) Uani 1 1 d .
C6 C 0.6020(3) 0.7477(2) 0.16123(17) 0.0289(6) Uani 1 1 d .
C7 C 0.1912(3) 0.8384(2) 0.30318(18) 0.0263(6) Uani 1 1 d .
H7 H 0.1149 0.8051 0.3271 0.032 Uiso 1 1 calc R
C8 C 0.3110(3) 0.9286(2) 0.35324(19) 0.0299(6) Uani 1 1 d .
H8 H 0.327 0.9651 0.4157 0.036 Uiso 1 1 calc R
C9 C 0.4011(3) 0.9528(2) 0.2915(2) 0.0314(7) Uani 1 1 d .
H9 H 0.4878 1.0079 0.3064 0.038 Uiso 1 1 calc R
C10 C 0.3378(3) 0.8794(2) 0.20308(19) 0.0274(6) Uani 1 1 d .
H10 H 0.3747 0.8783 0.1495 0.033 Uiso 1 1 calc R
C11 C 0.2084(3) 0.8083(2) 0.21071(17) 0.0243(6) Uani 1 1 d .
H11 H 0.1453 0.7513 0.163 0.029 Uiso 1 1 calc R
C12 C 0.3904(2) 0.48658(19) 0.39992(15) 0.0164(5) Uani 1 1 d .
H12 H 0.4269 0.564 0.405 0.02 Uiso 1 1 calc R
C13 C 0.3062(2) 0.4330(2) 0.45615(16) 0.0200(5) Uani 1 1 d .
H13 H 0.2771 0.4677 0.5051 0.024 Uiso 1 1 calc R
C14 C 0.2734(2) 0.3156(2) 0.42440(17) 0.0228(5) Uani 1 1 d .
H14 H 0.2179 0.2594 0.4489 0.027 Uiso 1 1 calc R
C15 C 0.3396(2) 0.2977(2) 0.34862(17) 0.0220(5) Uani 1 1 d .
H15 H 0.3356 0.2285 0.3155 0.026 Uiso 1 1 calc R
C16 C 0.4115(2) 0.40331(19) 0.33333(16) 0.0188(5) Uani 1 1 d .
H16 H 0.4638 0.417 0.2879 0.023 Uiso 1 1 calc R
C17 C -0.0363(2) 0.39014(17) 0.26635(15) 0.0130(5) Uani 1 1 d .
C18 C 0.0042(2) 0.36167(17) 0.18073(15) 0.0129(5) Uani 1 1 d .
H18 H -0.0022 0.4046 0.1361 0.016 Uiso 1 1 calc R
C19 C 0.0537(2) 0.27264(17) 0.15871(15) 0.0134(5) Uani 1 1 d .
C20 C 0.0482(2) 0.20249(18) 0.22540(15) 0.0135(5) Uani 1 1 d .
H20 H 0.082 0.1441 0.2151 0.016 Uiso 1 1 calc R
C21 C -0.0067(2) 0.21823(17) 0.30687(15) 0.0136(5) Uani 1 1 d .
C22 C -0.0331(2) 0.31970(17) 0.33165(15) 0.0130(5) Uani 1 1 d .
H22 H -0.0485 0.3403 0.3913 0.016 Uiso 1 1 calc R
C23 C -0.1063(2) 0.47711(18) 0.28357(15) 0.0147(5) Uani 1 1 d .
C24 C -0.1017(3) 0.5471(2) 0.20855(17) 0.0220(5) Uani 1 1 d .
H24A H -0.1496 0.598 0.2217 0.033 Uiso 1 1 calc R
H24B H -0.1443 0.498 0.1481 0.033 Uiso 1 1 calc R
H24C H -0.0084 0.5893 0.2087 0.033 Uiso 1 1 calc R
C25 C -0.0435(3) 0.5564(2) 0.37971(16) 0.0238(6) Uani 1 1 d .
H25A H 0.0514 0.5966 0.3828 0.036 Uiso 1 1 calc R
H25B H -0.0524 0.5135 0.4277 0.036 Uiso 1 1 calc R
H25C H -0.09 0.6091 0.389 0.036 Uiso 1 1 calc R
C26 C -0.2579(2) 0.4111(2) 0.28082(19) 0.0259(6) Uani 1 1 d .
H26A H -0.3045 0.4631 0.2939 0.039 Uiso 1 1 calc R
H26B H -0.264 0.3658 0.3272 0.039 Uiso 1 1 calc R
H26C H -0.2996 0.3634 0.2197 0.039 Uiso 1 1 calc R
C27 C 0.0857(2) 0.23797(18) 0.06314(15) 0.0178(5) Uani 1 1 d .
C28 C 0.1180(3) 0.33552(19) 0.01169(16) 0.0220(5) Uani 1 1 d .
H28A H 0.0388 0.3564 -0.0014 0.033 Uiso 1 1 calc R
H28B H 0.1429 0.3123 -0.0462 0.033 Uiso 1 1 calc R
H28C H 0.1923 0.3989 0.0504 0.033 Uiso 1 1 calc R
C29 C -0.0413(3) 0.1405(2) 0.00369(17) 0.0296(6) Uani 1 1 d .
H29A H -0.0606 0.0781 0.0343 0.044 Uiso 1 1 calc R
H29B H -0.0243 0.1176 -0.0572 0.044 Uiso 1 1 calc R
H29C H -0.1182 0.1652 -0.003 0.044 Uiso 1 1 calc R
C30 C 0.2077(3) 0.1980(2) 0.07416(17) 0.0271(6) Uani 1 1 d .
H30A H 0.2857 0.2572 0.1141 0.041 Uiso 1 1 calc R
H30B H 0.228 0.1788 0.0137 0.041 Uiso 1 1 calc R
H30C H 0.186 0.133 0.1016 0.041 Uiso 1 1 calc R
C31 C -0.0511(2) 0.12378(18) 0.36054(16) 0.0193(5) Uani 1 1 d .
C32 C 0.0248(3) 0.0401(2) 0.34965(18) 0.0298(6) Uani 1 1 d .
H32A H 0.0111 0.0069 0.2843 0.045 Uiso 1 1 calc R
H32B H -0.0098 -0.0179 0.3831 0.045 Uiso 1 1 calc R
H32C H 0.1207 0.079 0.3747 0.045 Uiso 1 1 calc R
C33 C -0.0463(3) 0.1633(2) 0.46502(17) 0.0264(6) Uani 1 1 d .
H33A H 0.047 0.201 0.4975 0.04 Uiso 1 1 calc R
H33B H -0.0873 0.0993 0.4908 0.04 Uiso 1 1 calc R
H33C H -0.0956 0.2141 0.4722 0.04 Uiso 1 1 calc R
C34 C -0.2029(3) 0.0610(2) 0.3137(2) 0.0388(7) Uani 1 1 d .
H34A H -0.2524 0.1117 0.3217 0.058 Uiso 1 1 calc R
H34B H -0.24 -0.0012 0.3424 0.058 Uiso 1 1 calc R
H34C H -0.2108 0.0336 0.248 0.058 Uiso 1 1 calc R
H1 H 0.174(2) 0.557(2) 0.1811(17) 0.027(7) Uiso 1 1 d .

loop_
_atom_site_aniso_label
_atom_site_aniso_U_11
_atom_site_aniso_U_22
_atom_site_aniso_U_33
_atom_site_aniso_U_23
_atom_site_aniso_U_13
_atom_site_aniso_U_12
Mo2 0.00924(10) 0.01481(9) 0.00967(10) 0.00349(7) 0.00116(7) 0.00655(8)
Mo1 0.01466(11) 0.01437(10) 0.01465(11) 0.00020(7) -0.00038(8) 0.00744(8)
Fe1 0.01802(18) 0.01652(16) 0.01192(16) 0.00372(13) 0.00423(13) 0.00713(14)
P1 0.0125(3) 0.0147(3) 0.0119(3) 0.0021(2) 0.0006(2) 0.0067(2)
O1 0.0216(10) 0.0205(8) 0.0247(9) -0.0008(7) -0.0072(8) 0.0068(7)
O2 0.0296(10) 0.0370(10) 0.0219(10) 0.0047(8) 0.0095(8) 0.0136(8)
O3 0.0175(9) 0.0289(9) 0.0211(9) 0.0043(7) 0.0021(8) 0.0124(7)
O4 0.0359(11) 0.0277(9) 0.0217(9) 0.0019(8) 0.0072(8) 0.0176(8)
O5 0.0461(12) 0.0379(11) 0.0176(9) 0.0088(8) -0.0020(9) 0.0209(9)
O6 0.0673(16) 0.0355(12) 0.0406(13) 0.0101(10) 0.0266(12) -0.0099(11)
C1 0.0235(14) 0.0150(11) 0.0197(12) 0.0042(9) 0.0068(11) 0.0101(10)
C2 0.0147(12) 0.0229(12) 0.0221(14) -0.0024(10) 0.0023(10) 0.0083(10)
C3 0.0172(13) 0.0164(11) 0.0209(13) 0.0037(9) 0.0105(11) 0.0058(10)
C4 0.0196(13) 0.0258(12) 0.0127(12) 0.0065(10) 0.0045(10) 0.0071(10)
C5 0.0316(15) 0.0205(12) 0.0181(13) 0.0047(10) 0.0083(12) 0.0089(11)
C6 0.0413(17) 0.0265(13) 0.0178(13) 0.0045(11) 0.0097(12) 0.0090(13)
C7 0.0228(14) 0.0255(13) 0.0351(15) 0.0038(11) 0.0001(12) 0.0181(11)
C8 0.0354(16) 0.0213(12) 0.0321(15) -0.0047(11) -0.0065(13) 0.0196(12)
C9 0.0250(15) 0.0167(12) 0.0478(17) 0.0048(12) -0.0084(13) 0.0087(11)
C10 0.0340(16) 0.0216(12) 0.0318(15) 0.0113(11) 0.0027(12) 0.0160(12)
C11 0.0264(14) 0.0193(12) 0.0263(14) 0.0023(10) -0.0078(11) 0.0137(11)
C12 0.0090(11) 0.0240(12) 0.0163(12) 0.0067(9) -0.0035(9) 0.0075(9)
C13 0.0140(12) 0.0340(13) 0.0110(11) 0.0065(10) -0.0034(9) 0.0089(11)
C14 0.0151(12) 0.0299(13) 0.0227(13) 0.0168(11) -0.0037(10) 0.0052(11)
C15 0.0166(13) 0.0219(12) 0.0308(14) 0.0090(10) -0.0017(11) 0.0125(10)
C16 0.0073(11) 0.0299(13) 0.0218(13) 0.0086(10) 0.0020(10) 0.0092(10)
C17 0.0086(11) 0.0152(10) 0.0157(11) 0.0033(9) -0.0002(9) 0.0058(9)
C18 0.0099(11) 0.0142(10) 0.0121(11) 0.0038(8) -0.0025(9) 0.0023(9)
C19 0.0124(11) 0.0148(11) 0.0122(11) 0.0017(9) 0.0003(9) 0.0054(9)
C20 0.0115(11) 0.0149(10) 0.0153(11) 0.0014(9) 0.0007(9) 0.0079(9)
C21 0.0089(11) 0.0153(10) 0.0150(11) 0.0032(9) -0.0009(9) 0.0037(9)
C22 0.0097(11) 0.0171(11) 0.0115(11) 0.0021(9) 0.0017(9) 0.0043(9)
C23 0.0116(11) 0.0173(11) 0.0179(12) 0.0054(9) 0.0038(9) 0.0076(9)
C24 0.0248(14) 0.0249(12) 0.0251(13) 0.0093(10) 0.0081(11) 0.0175(11)
C25 0.0271(14) 0.0276(13) 0.0215(13) 0.0009(10) 0.0027(11) 0.0191(11)
C26 0.0157(13) 0.0256(13) 0.0420(16) 0.0115(12) 0.0069(12) 0.0125(11)
C27 0.0221(13) 0.0168(11) 0.0143(12) 0.0014(9) 0.0050(10) 0.0071(10)
C28 0.0306(14) 0.0243(12) 0.0131(12) 0.0041(10) 0.0073(11) 0.0113(11)
C29 0.0446(17) 0.0244(13) 0.0140(13) -0.0006(10) 0.0015(12) 0.0084(12)
C30 0.0381(16) 0.0299(14) 0.0231(14) 0.0070(11) 0.0153(12) 0.0206(12)
C31 0.0195(13) 0.0166(11) 0.0234(13) 0.0087(10) 0.0059(10) 0.0057(10)
C32 0.0495(18) 0.0238(13) 0.0286(15) 0.0155(11) 0.0181(13) 0.0208(13)
C33 0.0371(16) 0.0251(13) 0.0264(14) 0.0138(11) 0.0164(12) 0.0155(12)
C34 0.0287(16) 0.0317(15) 0.0485(19) 0.0232(14) 0.0012(14) -0.0035(12)

loop_
_atom_type_symbol
_atom_type_description
_atom_type_scat_dispersion_real
_atom_type_scat_dispersion_imag
_atom_type_scat_source
C C 0.0033 0.0016 'International Tables Vol C Tables 4.2.6.8 and 6.1.1.4'
H H 0 0 'International Tables Vol C Tables 4.2.6.8 and 6.1.1.4'
Fe Fe 0.3463 0.8444 'International Tables Vol C Tables 4.2.6.8 and 6.1.1.4'
Mo Mo -1.6832 0.6857 'International Tables Vol C Tables 4.2.6.8 and 6.1.1.4'
O O 0.0106 0.006 'International Tables Vol C Tables 4.2.6.8 and 6.1.1.4'
P P 0.1023 0.0942 'International Tables Vol C Tables 4.2.6.8 and 6.1.1.4'

loop_
_geom_angle_atom_site_label_1
_geom_angle_atom_site_label_2
_geom_angle_atom_site_label_3
_geom_angle
C20 Mo2 C22 65.23(7)
C20 Mo2 C14 92.93(8)
C22 Mo2 C14 94.47(8)
C20 Mo2 C19 36.63(8)
C22 Mo2 C19 77.94(8)
C14 Mo2 C19 127.62(8)
C20 Mo2 C15 85.57(8)
C22 Mo2 C15 122.52(8)
C14 Mo2 C15 36.17(9)
C19 Mo2 C15 107.42(8)
C20 Mo2 C16 113.36(8)
C22 Mo2 C16 153.67(8)
C14 Mo2 C16 59.21(9)
C19 Mo2 C16 117.54(8)
C15 Mo2 C16 35.19(8)
C20 Mo2 C12 144.78(8)
C22 Mo2 C12 131.45(8)
C14 Mo2 C12 58.73(8)
C19 Mo2 C12 150.59(8)
C15 Mo2 C12 59.22(8)
C16 Mo2 C12 35.96(8)
C20 Mo2 C13 127.25(8)
C22 Mo2 C13 99.28(8)
C14 Mo2 C13 35.75(8)
C19 Mo2 C13 163.31(8)
C15 Mo2 C13 59.94(8)
C16 Mo2 C13 59.47(8)
C12 Mo2 C13 34.98(8)
C20 Mo2 C18 63.19(7)
C22 Mo2 C18 63.53(8)
C14 Mo2 C18 152.19(8)
C19 Mo2 C18 35.58(7)
C15 Mo2 C18 142.97(8)
C16 Mo2 C18 141.37(8)
C12 Mo2 C18 148.73(8)
C13 Mo2 C18 155.87(8)
C20 Mo2 C17 76.22(7)
C22 Mo2 C17 35.86(7)
C14 Mo2 C17 129.36(8)
C19 Mo2 C17 65.49(7)
C15 Mo2 C17 156.69(8)
C16 Mo2 C17 168.10(8)
C12 Mo2 C17 137.12(7)
C13 Mo2 C17 121.24(8)
C18 Mo2 C17 35.36(7)
C20 Mo2 C21 35.73(8)
C22 Mo2 C21 35.61(7)
C14 Mo2 C21 79.09(8)
C19 Mo2 C21 64.84(8)
C15 Mo2 C21 93.42(8)
C16 Mo2 C21 128.58(8)
C12 Mo2 C21 136.54(8)
C13 Mo2 C21 103.29(8)
C18 Mo2 C21 73.16(7)
C17 Mo2 C21 63.32(7)
C20 Mo2 P1 133.03(6)
C22 Mo2 P1 119.81(6)
C14 Mo2 P1 129.89(6)
C19 Mo2 P1 96.49(6)
C15 Mo2 P1 116.33(6)
C16 Mo2 P1 81.34(6)
C12 Mo2 P1 71.17(6)
C13 Mo2 P1 99.07(6)
C18 Mo2 P1 77.69(5)
C17 Mo2 P1 86.90(5)
C21 Mo2 P1 149.11(5)
C2 Mo1 C1 77.13(10)
C2 Mo1 C8 93.43(10)
C1 Mo1 C8 98.26(9)
C2 Mo1 C7 91.98(10)
C1 Mo1 C7 132.73(9)
C8 Mo1 C7 35.81(9)
C2 Mo1 C9 125.12(10)
C1 Mo1 C9 90.55(9)
C8 Mo1 C9 35.09(10)
C7 Mo1 C9 58.50(10)
C2 Mo1 C11 122.29(9)
C1 Mo1 C11 147.98(9)
C8 Mo1 C11 58.53(8)
C7 Mo1 C11 35.03(9)
C9 Mo1 C11 57.62(8)
C2 Mo1 C10 148.79(9)
C1 Mo1 C10 116.17(9)
C8 Mo1 C10 57.96(9)
C7 Mo1 C10 57.82(9)
C9 Mo1 C10 34.44(9)
C11 Mo1 C10 34.25(9)
C2 Mo1 P1 83.34(7)
C1 Mo1 P1 116.50(6)
C8 Mo1 P1 143.14(7)
C7 Mo1 P1 107.42(6)
C9 Mo1 P1 145.80(7)
C11 Mo1 P1 92.41(6)
C10 Mo1 P1 111.40(6)
C2 Mo1 Fe1 119.81(7)
C1 Mo1 Fe1 89.94(6)
C8 Mo1 Fe1 146.77(7)
C7 Mo1 Fe1 133.24(6)
C9 Mo1 Fe1 113.32(7)
C11 Mo1 Fe1 99.18(6)
C10 Mo1 Fe1 89.51(6)
P1 Mo1 Fe1 50.745(15)
C6 Fe1 C4 103.26(11)
C6 Fe1 C5 91.73(12)
C4 Fe1 C5 96.37(10)
C6 Fe1 C3 86.81(11)
C4 Fe1 C3 95.75(10)
C5 Fe1 C3 167.80(10)
C6 Fe1 P1 153.24(8)
C4 Fe1 P1 103.37(8)
C5 Fe1 P1 82.77(8)
C3 Fe1 P1 93.10(7)
C6 Fe1 Mo1 99.28(8)
C4 Fe1 Mo1 156.77(8)
C5 Fe1 Mo1 88.46(8)
C3 Fe1 Mo1 79.84(7)
P1 Fe1 Mo1 54.582(15)
Fe1 P1 Mo1 74.673(19)
Fe1 P1 Mo2 129.45(2)
Mo1 P1 Mo2 138.96(2)
Fe1 P1 H1 102.7(11)
Mo1 P1 H1 103.7(10)
Mo2 P1 H1 101.8(11)
O1 C1 Mo1 173.99(19)
O2 C2 Mo1 176.74(19)
O3 C3 Fe1 169.67(19)
O4 C4 Fe1 178.0(2)
O5 C5 Fe1 178.4(2)
O6 C6 Fe1 177.3(3)
C11 C7 C8 107.9(2)
C11 C7 Mo1 75.02(14)
C8 C7 Mo1 71.89(14)
C11 C7 H7 126
C8 C7 H7 126
Mo1 C7 H7 118.9
C9 C8 C7 107.7(2)
C9 C8 Mo1 74.47(14)
C7 C8 Mo1 72.30(13)
C9 C8 H8 126.2
C7 C8 H8 126.2
Mo1 C8 H8 119
C8 C9 C10 108.5(2)
C8 C9 Mo1 70.44(14)
C10 C9 Mo1 75.02(14)
C8 C9 H9 125.7
C10 C9 H9 125.7
Mo1 C9 H9 120.5
C11 C10 C9 107.7(2)
C11 C10 Mo1 71.36(14)
C9 C10 Mo1 70.54(14)
C11 C10 H10 126.2
C9 C10 H10 126.2
Mo1 C10 H10 123.6
C10 C11 C7 108.2(2)
C10 C11 Mo1 74.39(14)
C7 C11 Mo1 69.95(13)
C10 C11 H11 125.9
C7 C11 H11 125.9
Mo1 C11 H11 121.4
C13 C12 C16 109.0(2)
C13 C12 Mo2 72.79(13)
C16 C12 Mo2 71.87(12)
C13 C12 H12 125.5
C16 C12 H12 125.5
Mo2 C12 H12 121.5
C12 C13 C14 106.9(2)
C12 C13 Mo2 72.23(12)
C14 C13 Mo2 70.82(13)
C12 C13 H13 126.5
C14 C13 H13 126.5
Mo2 C13 H13 122.2
C13 C14 C15 108.8(2)
C13 C14 Mo2 73.42(13)
C15 C14 Mo2 72.41(13)
C13 C14 H14 125.6
C15 C14 H14 125.6
Mo2 C14 H14 120.3
C16 C15 C14 107.4(2)
C16 C15 Mo2 72.78(13)
C14 C15 Mo2 71.41(13)
C16 C15 H15 126.3
C14 C15 H15 126.3
Mo2 C15 H15 121.3
C15 C16 C12 107.8(2)
C15 C16 Mo2 72.03(13)
C12 C16 Mo2 72.17(12)
C15 C16 H16 126.1
C12 C16 H16 126.1
Mo2 C16 H16 121.5
C18 C17 C22 116.97(19)
C18 C17 C23 123.39(19)
C22 C17 C23 118.66(19)
C18 C17 Mo2 71.85(12)
C22 C17 Mo2 69.24(12)
C23 C17 Mo2 139.01(14)
C19 C18 C17 124.5(2)
C19 C18 Mo2 70.69(12)
C17 C18 Mo2 72.79(12)
C19 C18 H18 117.7
C17 C18 H18 117.7
Mo2 C18 H18 132.3
C18 C19 C20 115.30(19)
C18 C19 C27 123.4(2)
C20 C19 C27 120.36(18)
C18 C19 Mo2 73.74(12)
C20 C19 Mo2 69.91(12)
C27 C19 Mo2 134.93(15)
C21 C20 C19 122.74(19)
C21 C20 Mo2 76.78(12)
C19 C20 Mo2 73.46(12)
C21 C20 H20 118.6
C19 C20 H20 118.6
Mo2 C20 H20 122.4
C20 C21 C22 118.0(2)
C20 C21 C31 121.19(19)
C22 C21 C31 120.52(19)
C20 C21 Mo2 67.49(12)
C22 C21 Mo2 68.49(12)
C31 C21 Mo2 142.28(15)
C21 C22 C17 120.84(19)
C21 C22 Mo2 75.90(12)
C17 C22 Mo2 74.89(12)
C21 C22 H22 119.6
C17 C22 H22 119.6
Mo2 C22 H22 120.7
C24 C23 C25 108.89(19)
C24 C23 C17 113.15(18)
C25 C23 C17 111.21(18)
C24 C23 C26 107.62(19)
C25 C23 C26 108.74(19)
C17 C23 C26 107.07(18)
C23 C24 H24A 109.5
C23 C24 H24B 109.5
H24A C24 H24B 109.5
C23 C24 H24C 109.5
H24A C24 H24C 109.5
H24B C24 H24C 109.5
C23 C25 H25A 109.5
C23 C25 H25B 109.5
H25A C25 H25B 109.5
C23 C25 H25C 109.5
H25A C25 H25C 109.5
H25B C25 H25C 109.5
C23 C26 H26A 109.5
C23 C26 H26B 109.5
H26A C26 H26B 109.5
C23 C26 H26C 109.5
H26A C26 H26C 109.5
H26B C26 H26C 109.5
C19 C27 C30 110.68(19)
C19 C27 C28 111.70(18)
C30 C27 C28 108.6(2)
C19 C27 C29 107.74(19)
C30 C27 C29 109.30(19)
C28 C27 C29 108.81(19)
C27 C28 H28A 109.5
C27 C28 H28B 109.5
H28A C28 H28B 109.5
C27 C28 H28C 109.5
H28A C28 H28C 109.5
H28B C28 H28C 109.5
C27 C29 H29A 109.5
C27 C29 H29B 109.5
H29A C29 H29B 109.5
C27 C29 H29C 109.5
H29A C29 H29C 109.5
H29B C29 H29C 109.5
C27 C30 H30A 109.5
C27 C30 H30B 109.5
H30A C30 H30B 109.5
C27 C30 H30C 109.5
H30A C30 H30C 109.5
H30B C30 H30C 109.5
C33 C31 C21 115.21(19)
C33 C31 C32 109.1(2)
C21 C31 C32 113.80(19)
C33 C31 C34 106.5(2)
C21 C31 C34 103.20(19)
C32 C31 C34 108.5(2)
C31 C32 H32A 109.5
C31 C32 H32B 109.5
H32A C32 H32B 109.5
C31 C32 H32C 109.5
H32A C32 H32C 109.5
H32B C32 H32C 109.5
C31 C33 H33A 109.5
C31 C33 H33B 109.5
H33A C33 H33B 109.5
C31 C33 H33C 109.5
H33A C33 H33C 109.5
H33B C33 H33C 109.5
C31 C34 H34A 109.5
C31 C34 H34B 109.5
H34A C34 H34B 109.5
C31 C34 H34C 109.5
H34A C34 H34C 109.5
H34B C34 H34C 109.5

loop_
_geom_bond_atom_site_label_1
_geom_bond_atom_site_label_2
_geom_bond_distance
Mo2 C20 2.248(2)
Mo2 C22 2.272(2)
Mo2 C14 2.291(2)
Mo2 C19 2.294(2)
Mo2 C15 2.304(2)
Mo2 C16 2.314(2)
Mo2 C12 2.318(2)
Mo2 C13 2.325(2)
Mo2 C18 2.334(2)
Mo2 C17 2.346(2)
Mo2 C21 2.369(2)
Mo2 P1 2.5990(6)
Mo1 C2 1.936(3)
Mo1 C1 1.948(2)
Mo1 C8 2.304(2)
Mo1 C7 2.309(2)
Mo1 C9 2.356(2)
Mo1 C11 2.375(2)
Mo1 C10 2.414(2)
Mo1 P1 2.4688(6)
Mo1 Fe1 2.9216(4)
Fe1 C6 1.782(3)
Fe1 C4 1.787(2)
Fe1 C5 1.797(3)
Fe1 C3 1.800(2)
Fe1 P1 2.3458(7)
P1 H1 1.31(2)
O1 C1 1.167(3)
O2 C2 1.164(3)
O3 C3 1.152(3)
O4 C4 1.149(3)
O5 C5 1.153(3)
O6 C6 1.152(3)
C7 C11 1.411(4)
C7 C8 1.418(4)
C7 H7 0.93
C8 C9 1.406(4)
C8 H8 0.93
C9 C10 1.413(4)
C9 H9 0.93
C10 C11 1.410(4)
C10 H10 0.93
C11 H11 0.93
C12 C13 1.395(3)
C12 C16 1.430(3)
C12 H12 0.93
C13 C14 1.417(3)
C13 H13 0.93
C14 C15 1.427(3)
C14 H14 0.93
C15 C16 1.396(3)
C15 H15 0.93
C16 H16 0.93
C17 C18 1.421(3)
C17 C22 1.424(3)
C17 C23 1.534(3)
C18 C19 1.414(3)
C18 H18 0.93
C19 C20 1.428(3)
C19 C27 1.528(3)
C20 C21 1.421(3)
C20 H20 0.93
C21 C22 1.422(3)
C21 C31 1.535(3)
C22 H22 0.93
C23 C24 1.526(3)
C23 C25 1.527(3)
C23 C26 1.544(3)
C24 H24A 0.96
C24 H24B 0.96
C24 H24C 0.96
C25 H25A 0.96
C25 H25B 0.96
C25 H25C 0.96
C26 H26A 0.96
C26 H26B 0.96
C26 H26C 0.96
C27 C30 1.530(3)
C27 C28 1.535(3)
C27 C29 1.542(3)
C28 H28A 0.96
C28 H28B 0.96
C28 H28C 0.96
C29 H29A 0.96
C29 H29B 0.96
C29 H29C 0.96
C30 H30A 0.96
C30 H30B 0.96
C30 H30C 0.96
C31 C33 1.532(3)
C31 C32 1.536(3)
C31 C34 1.542(3)
C32 H32A 0.96
C32 H32B 0.96
C32 H32C 0.96
C33 H33A 0.96
C33 H33B 0.96
C33 H33C 0.96
C34 H34A 0.96
C34 H34B 0.96
C34 H34C 0.96

loop_
_platon_squeeze_void_nr
_platon_squeeze_void_average_x
_platon_squeeze_void_average_y
_platon_squeeze_void_average_z
_platon_squeeze_void_volume
_platon_squeeze_void_count_electrons
_platon_squeeze_void_content
1 0.500 1.000 1.000 171 51 ' '
